data_4348424
loop_
_publ_author_name
'Macdonald, Charles L. B.'
'Binder, Justin F.'
'Swidan, Ala'aeddeen'
'Nguyen, Jennifer H.'
'Kosnik, Stephanie C.'
'Ellis, Bobby D.'

_publ_section_title
;
 Convenient Preparation and Detailed Analysis of a Series of
 NHC-Stabilized Phosphorus(I) Dyes and Their Derivatives.
;
_journal_issue 14
_journal_name_full 'Inorganic chemistry'
_journal_page_first 7152
_journal_page_last 7166
_journal_paper_doi 10.1021/acs.inorgchem.6b01163
_journal_volume 55
_journal_year 2016
_chemical_formula_moiety 'C18 H20 N4 P, bR'
_chemical_formula_sum 'C18 H20 Br N4 P'
_chemical_formula_weight 403.26
_space_group_crystal_system tetragonal
_space_group_IT_number 110
_space_group_name_Hall 'I 4bw -2c'
_space_group_name_H-M_alt 'I 41 c d'
_atom_sites_solution_hydrogens geom
_audit_creation_method SHELXL-2014/7
_cell_angle_alpha 90
_cell_angle_beta 90
_cell_angle_gamma 90
_cell_formula_units_Z 16
_cell_length_a 20.0956(7)
_cell_length_b 20.0956(7)
_cell_length_c 18.3456(7)
_cell_measurement_reflns_used 9970
_cell_measurement_temperature 173(2)
_cell_measurement_theta_max 27.07
_cell_measurement_theta_min 2.87
_cell_volume 7408.6(5)
_computing_cell_refinement 'Bruker SAINT'
_computing_data_collection 'Bruker APEX2'
_computing_data_reduction 'Bruker SAINT'
_computing_molecular_graphics 'Bruker SHELXTL'
_computing_publication_material 'Bruker SHELXTL'
_computing_structure_refinement 'SHELXL-2014/7 (Sheldrick, 2014)'
_computing_structure_solution 'SHELXS-97 (Sheldrick 2008)'
_diffrn_ambient_temperature 173(2)
_diffrn_measured_fraction_theta_full 0.998
_diffrn_measured_fraction_theta_max 0.998
_diffrn_measurement_device_type 'Bruker APEX-II CCD'
_diffrn_measurement_method '\f and \w scans'
_diffrn_radiation_type MoK\a
_diffrn_radiation_wavelength 0.71073
_diffrn_reflns_av_R_equivalents 0.0687
_diffrn_reflns_av_unetI/netI 0.0364
_diffrn_reflns_Laue_measured_fraction_full 0.998
_diffrn_reflns_Laue_measured_fraction_max 0.998
_diffrn_reflns_limit_h_max 25
_diffrn_reflns_limit_h_min -23
_diffrn_reflns_limit_k_max 25
_diffrn_reflns_limit_k_min -25
_diffrn_reflns_limit_l_max 23
_diffrn_reflns_limit_l_min -23
_diffrn_reflns_number 49192
_diffrn_reflns_point_group_measured_fraction_full 0.997
_diffrn_reflns_point_group_measured_fraction_max 0.998
_diffrn_reflns_theta_full 25.242
_diffrn_reflns_theta_max 27.156
_diffrn_reflns_theta_min 3.007
_exptl_absorpt_coefficient_mu 2.313
_exptl_absorpt_correction_T_max 0.722
_exptl_absorpt_correction_T_min 0.611
_exptl_absorpt_correction_type multi-scan
_exptl_absorpt_process_details 'SADABS; Bruker,2014'
_exptl_crystal_colour yellow
_exptl_crystal_density_diffrn 1.446
_exptl_crystal_description block
_exptl_crystal_F_000 3296
_exptl_crystal_size_max 0.251
_exptl_crystal_size_mid 0.154
_exptl_crystal_size_min 0.141
_refine_diff_density_max 0.252
_refine_diff_density_min -0.299
_refine_diff_density_rms 0.052
_refine_ls_abs_structure_details
;
 Flack x determined using 1588 quotients [(I+)-(I-)]/[(I+)+(I-)]
 (Parsons, Flack and Wagner, Acta Cryst. B69 (2013) 249-259).
;
_refine_ls_abs_structure_Flack -0.003(4)
_refine_ls_extinction_method none
_refine_ls_goodness_of_fit_ref 1.059
_refine_ls_hydrogen_treatment constr
_refine_ls_matrix_type full
_refine_ls_number_parameters 221
_refine_ls_number_reflns 4097
_refine_ls_number_restraints 1
_refine_ls_restrained_S_all 1.059
_refine_ls_R_factor_all 0.0374
_refine_ls_R_factor_gt 0.0258
_refine_ls_shift/su_max 0.001
_refine_ls_shift/su_mean 0.000
_refine_ls_structure_factor_coef Fsqd
_refine_ls_weighting_details 'w=1/[\s^2^(Fo^2^)+(0.0172P)^2^+3.5015P] where P=(Fo^2^+2Fc^2^)/3'
_refine_ls_weighting_scheme calc
_refine_ls_wR_factor_gt 0.0494
_refine_ls_wR_factor_ref 0.0535
_reflns_Friedel_coverage 0.935
_reflns_Friedel_fraction_full 0.997
_reflns_Friedel_fraction_max 0.997
_reflns_number_gt 3614
_reflns_number_total 4097
_reflns_threshold_expression 'I > 2\s(I)'
_cod_data_source_file ic6b01163_si_006.cif
_cod_data_source_block shelx
_cod_original_cell_volume 7408.6(6)
_cod_database_code 4348424
_shelx_shelxl_version_number 2014/7
_shelx_space_group_comment
;
The symmetry employed for this shelxl refinement is uniquely defined
by the following loop, which should always be used as a source of
symmetry information in preference to the above space-group names.
They are only intended as comments.
;
_shelx_estimated_absorpt_t_min 0.594
_shelx_estimated_absorpt_t_max 0.736

loop_
_space_group_symop_operation_xyz
'x, y, z'
'-x+1/2, -y+1/2, z+1/2'
'-y, x+1/2, z+1/4'
'y+1/2, -x, z+3/4'
'x, -y, z+1/2'
'-x+1/2, y+1/2, z'
'-y, -x+1/2, z+3/4'
'y+1/2, x, z+1/4'
'x+1/2, y+1/2, z+1/2'
'-x+1, -y+1, z+1'
'-y+1/2, x+1, z+3/4'
'y+1, -x+1/2, z+5/4'
'x+1/2, -y+1/2, z+1'
'-x+1, y+1, z+1/2'
'-y+1/2, -x+1, z+5/4'
'y+1, x+1/2, z+3/4'

loop_
_atom_site_label
_atom_site_type_symbol
_atom_site_fract_x
_atom_site_fract_y
_atom_site_fract_z
_atom_site_U_iso_or_equiv
_atom_site_adp_type
_atom_site_occupancy
_atom_site_site_symmetry_order
_atom_site_calc_flag
_atom_site_refinement_flags_posn
_atom_site_refinement_flags_adp
P P 0.40502(5) 0.04465(4) 0.05986(6) 0.0271(2) Uani 1 1 d . .
C11 C 0.41678(15) 0.13273(16) 0.06996(18) 0.0211(7) Uani 1 1 d . .
N12 N 0.47260(12) 0.16413(13) 0.04610(14) 0.0224(6) Uani 1 1 d . .
N15 N 0.38046(13) 0.17810(13) 0.10706(15) 0.0214(6) Uani 1 1 d . .
C13 C 0.47162(15) 0.22986(16) 0.06800(18) 0.0217(7) Uani 1 1 d . .
C14 C 0.41272(16) 0.23920(16) 0.10624(18) 0.0207(7) Uani 1 1 d . .
C16 C 0.51762(17) 0.28103(16) 0.0586(2) 0.0286(8) Uani 1 1 d . .
H16 H 0.5578 0.2745 0.0323 0.034 Uiso 1 1 calc R U
C17 C 0.50184(18) 0.34154(17) 0.0893(2) 0.0310(8) Uani 1 1 d . .
H17 H 0.5317 0.3779 0.0838 0.037 Uiso 1 1 calc R U
C18 C 0.44297(18) 0.35062(17) 0.1285(2) 0.0302(8) Uani 1 1 d . .
H18 H 0.4343 0.3929 0.1497 0.036 Uiso 1 1 calc R U
C19 C 0.39680(18) 0.30018(17) 0.1376(2) 0.0275(8) Uani 1 1 d . .
H19 H 0.3565 0.3068 0.1637 0.033 Uiso 1 1 calc R U
C21 C 0.31839(15) 0.04379(15) 0.03795(17) 0.0217(7) Uani 1 1 d . .
N22 N 0.27791(12) -0.00721(13) 0.05815(16) 0.0213(6) Uani 1 1 d . .
N25 N 0.28248(13) 0.08561(13) -0.00462(15) 0.0214(6) Uani 1 1 d . .
C23 C 0.21598(13) 0.00108(17) 0.0266(2) 0.0211(6) Uani 1 1 d . .
C24 C 0.21765(16) 0.06071(16) -0.01173(18) 0.0211(7) Uani 1 1 d . .
C26 C 0.15920(16) -0.03842(16) 0.0290(2) 0.0291(7) Uani 1 1 d . .
H26 H 0.1581 -0.0794 0.0549 0.035 Uiso 1 1 calc R U
C27 C 0.10438(18) -0.01475(18) -0.0084(2) 0.0316(8) Uani 1 1 d . .
H27 H 0.0645 -0.0402 -0.0084 0.038 Uiso 1 1 calc R U
C28 C 0.10602(18) 0.04579(19) -0.0463(2) 0.0340(9) Uani 1 1 d . .
H28 H 0.0671 0.0606 -0.0708 0.041 Uiso 1 1 calc R U
C29 C 0.16295(17) 0.08448(18) -0.0490(2) 0.0301(8) Uani 1 1 d . .
H29 H 0.1643 0.1253 -0.0752 0.036 Uiso 1 1 calc R U
C121 C 0.52461(18) 0.13436(18) 0.0011(2) 0.0336(9) Uani 1 1 d . .
H12A H 0.5338 0.0891 0.0183 0.050 Uiso 1 1 calc R U
H12B H 0.5652 0.1612 0.0046 0.050 Uiso 1 1 calc R U
H12C H 0.5097 0.1327 -0.0497 0.050 Uiso 1 1 calc R U
C151 C 0.31926(17) 0.16517(19) 0.1484(2) 0.0289(8) Uani 1 1 d . .
H15A H 0.2806 0.1718 0.1167 0.043 Uiso 1 1 calc R U
H15B H 0.3167 0.1958 0.1899 0.043 Uiso 1 1 calc R U
H15C H 0.3196 0.1192 0.1663 0.043 Uiso 1 1 calc R U
C221 C 0.2967(2) -0.06326(18) 0.1050(2) 0.0338(9) Uani 1 1 d . .
H22A H 0.3158 -0.0989 0.0751 0.051 Uiso 1 1 calc R U
H22B H 0.2573 -0.0799 0.1305 0.051 Uiso 1 1 calc R U
H22C H 0.3298 -0.0484 0.1408 0.051 Uiso 1 1 calc R U
C251 C 0.30777(17) 0.14197(17) -0.0461(2) 0.0267(8) Uani 1 1 d . .
H25A H 0.3041 0.1825 -0.0167 0.040 Uiso 1 1 calc R U
H25B H 0.2817 0.1471 -0.0909 0.040 Uiso 1 1 calc R U
H25C H 0.3545 0.1342 -0.0586 0.040 Uiso 1 1 calc R U
Br Br 0.30931(2) 0.23514(2) 0.52466(2) 0.03296(10) Uani 1 1 d . .

loop_
_atom_site_aniso_label
_atom_site_aniso_U_11
_atom_site_aniso_U_22
_atom_site_aniso_U_33
_atom_site_aniso_U_23
_atom_site_aniso_U_13
_atom_site_aniso_U_12
P 0.0210(4) 0.0200(4) 0.0404(5) -0.0007(4) -0.0057(4) 0.0061(3)
C11 0.0184(16) 0.0240(17) 0.0211(17) -0.0006(14) -0.0026(13) 0.0069(12)
N12 0.0217(14) 0.0195(14) 0.0260(16) -0.0018(11) 0.0045(11) 0.0034(11)
N15 0.0191(14) 0.0229(15) 0.0220(14) -0.0013(11) 0.0013(11) 0.0038(11)
C13 0.0218(16) 0.0215(16) 0.0219(17) -0.0019(14) -0.0027(13) 0.0053(13)
C14 0.0224(16) 0.0212(16) 0.0185(16) 0.0004(13) -0.0020(13) 0.0045(13)
C16 0.0257(18) 0.0292(19) 0.0308(19) 0.0001(16) 0.0034(15) 0.0019(14)
C17 0.0304(19) 0.0231(18) 0.039(2) 0.0024(16) -0.0039(17) -0.0008(15)
C18 0.036(2) 0.0237(18) 0.031(2) -0.0049(15) -0.0017(16) 0.0055(15)
C19 0.0302(19) 0.0254(18) 0.0268(18) -0.0017(14) 0.0021(15) 0.0079(14)
C21 0.0237(16) 0.0183(15) 0.023(2) -0.0027(13) 0.0003(13) 0.0047(12)
N22 0.0238(14) 0.0161(13) 0.0239(14) 0.0044(11) -0.0042(12) 0.0023(11)
N25 0.0204(14) 0.0194(14) 0.0242(14) 0.0058(11) -0.0019(11) 0.0016(11)
C23 0.0225(14) 0.0203(13) 0.0205(15) -0.0026(13) 0.0009(18) 0.0026(13)
C24 0.0204(16) 0.0218(17) 0.0209(17) -0.0009(14) -0.0001(14) 0.0025(12)
C26 0.0315(17) 0.0257(16) 0.0301(19) -0.0002(17) 0.0009(17) -0.0048(14)
C27 0.0241(18) 0.035(2) 0.036(2) -0.0013(17) 0.0004(16) -0.0051(16)
C28 0.0249(19) 0.041(2) 0.036(2) 0.0018(18) -0.0090(16) 0.0028(16)
C29 0.0291(19) 0.0298(19) 0.031(2) 0.0057(16) -0.0067(16) 0.0019(15)
C121 0.0268(19) 0.0278(19) 0.046(2) -0.0094(17) 0.0130(17) 0.0036(15)
C151 0.0234(18) 0.0326(19) 0.0308(18) -0.0043(15) 0.0093(14) -0.0009(15)
C221 0.038(2) 0.0246(19) 0.038(2) 0.0120(17) -0.0062(17) 0.0038(16)
C251 0.0267(18) 0.0248(17) 0.0287(19) 0.0078(15) -0.0015(15) -0.0009(14)
Br 0.03211(18) 0.03129(18) 0.03549(17) -0.00989(17) -0.01372(17) 0.00407(15)

loop_
_atom_type_symbol
_atom_type_description
_atom_type_scat_dispersion_real
_atom_type_scat_dispersion_imag
_atom_type_scat_source
C C 0.0033 0.0016 'International Tables Vol C Tables 4.2.6.8 and 6.1.1.4'
H H 0.0000 0.0000 'International Tables Vol C Tables 4.2.6.8 and 6.1.1.4'
N N 0.0061 0.0033 'International Tables Vol C Tables 4.2.6.8 and 6.1.1.4'
P P 0.1023 0.0942 'International Tables Vol C Tables 4.2.6.8 and 6.1.1.4'
Br Br -0.2901 2.4595 'International Tables Vol C Tables 4.2.6.8 and 6.1.1.4'

loop_
_geom_angle_atom_site_label_1
_geom_angle_atom_site_label_2
_geom_angle_atom_site_label_3
_geom_angle
C21 P C11 99.27(14)
N15 C11 N12 107.1(3)
N15 C11 P 130.2(3)
N12 C11 P 122.2(2)
C11 N12 C13 109.8(3)
C11 N12 C121 125.6(3)
C13 N12 C121 124.5(3)
C11 N15 C14 109.8(3)
C11 N15 C151 126.4(3)
C14 N15 C151 123.6(3)
N12 C13 C14 106.8(3)
N12 C13 C16 131.3(3)
C14 C13 C16 121.9(3)
C13 C14 N15 106.5(3)
C13 C14 C19 121.6(3)
N15 C14 C19 131.8(3)
C17 C16 C13 116.6(3)
C17 C16 H16 121.7
C13 C16 H16 121.7
C16 C17 C18 121.4(3)
C16 C17 H17 119.3
C18 C17 H17 119.3
C19 C18 C17 122.3(3)
C19 C18 H18 118.9
C17 C18 H18 118.9
C18 C19 C14 116.2(3)
C18 C19 H19 121.9
C14 C19 H19 121.9
N25 C21 N22 107.8(3)
N25 C21 P 130.0(2)
N22 C21 P 121.9(2)
C21 N22 C23 109.5(3)
C21 N22 C221 125.7(3)
C23 N22 C221 124.7(3)
C21 N25 C24 109.1(3)
C21 N25 C251 126.7(3)
C24 N25 C251 123.6(3)
N22 C23 C24 107.1(3)
N22 C23 C26 131.1(3)
C24 C23 C26 121.8(3)
C29 C24 C23 122.0(3)
C29 C24 N25 131.5(3)
C23 C24 N25 106.4(3)
C27 C26 C23 116.2(3)
C27 C26 H26 121.9
C23 C26 H26 121.9
C26 C27 C28 121.8(3)
C26 C27 H27 119.1
C28 C27 H27 119.1
C29 C28 C27 121.6(3)
C29 C28 H28 119.2
C27 C28 H28 119.2
C24 C29 C28 116.5(3)
C24 C29 H29 121.8
C28 C29 H29 121.8
N12 C121 H12A 109.5
N12 C121 H12B 109.5
H12A C121 H12B 109.5
N12 C121 H12C 109.5
H12A C121 H12C 109.5
H12B C121 H12C 109.5
N15 C151 H15A 109.5
N15 C151 H15B 109.5
H15A C151 H15B 109.5
N15 C151 H15C 109.5
H15A C151 H15C 109.5
H15B C151 H15C 109.5
N22 C221 H22A 109.5
N22 C221 H22B 109.5
H22A C221 H22B 109.5
N22 C221 H22C 109.5
H22A C221 H22C 109.5
H22B C221 H22C 109.5
N25 C251 H25A 109.5
N25 C251 H25B 109.5
H25A C251 H25B 109.5
N25 C251 H25C 109.5
H25A C251 H25C 109.5
H25B C251 H25C 109.5

loop_
_geom_bond_atom_site_label_1
_geom_bond_atom_site_label_2
_geom_bond_distance
P C21 1.787(3)
P C11 1.795(3)
C11 N15 1.352(4)
C11 N12 1.359(4)
N12 C13 1.381(4)
N12 C121 1.460(4)
N15 C14 1.389(4)
N15 C151 1.468(4)
C13 C14 1.389(5)
C13 C16 1.394(4)
C14 C19 1.391(5)
C16 C17 1.378(5)
C16 H16 0.9500
C17 C18 1.396(5)
C17 H17 0.9500
C18 C19 1.384(5)
C18 H18 0.9500
C19 H19 0.9500
C21 N25 1.355(4)
C21 N22 1.360(4)
N22 C23 1.382(4)
N22 C221 1.466(4)
N25 C24 1.402(4)
N25 C251 1.456(4)
C23 C24 1.390(5)
C23 C26 1.391(4)
C24 C29 1.380(5)
C26 C27 1.383(5)
C26 H26 0.9500
C27 C28 1.402(5)
C27 H27 0.9500
C28 C29 1.384(5)
C28 H28 0.9500
C29 H29 0.9500
C121 H12A 0.9800
C121 H12B 0.9800
C121 H12C 0.9800
C151 H15A 0.9800
C151 H15B 0.9800
C151 H15C 0.9800
C221 H22A 0.9800
C221 H22B 0.9800
C221 H22C 0.9800
C251 H25A 0.9800
C251 H25B 0.9800
C251 H25C 0.9800

loop_
_geom_hbond_atom_site_label_D
_geom_hbond_atom_site_label_H
_geom_hbond_atom_site_label_A
_geom_hbond_distance_DH
_geom_hbond_distance_HA
_geom_hbond_distance_DA
_geom_hbond_angle_DHA
_geom_hbond_site_symmetry_A
C16 H16 Br 0.95 2.79 3.651(3) 151.5 14_544
C19 H19 Br 0.95 2.75 3.659(4) 161.5 11_544
C121 H12B Br 0.98 2.95 3.928(4) 175.4 14_544
C151 H15A Br 0.98 3.10 3.980(4) 150.2 2_554
C151 H15B Br 0.98 2.95 3.867(4) 156.0 11_544
C221 H22A Br 0.98 2.89 3.764(4) 148.6 5_554
C251 H25A Br 0.98 2.92 3.650(4) 132.3 2_554
C251 H25B Br 0.98 2.78 3.728(4) 163.2 12_453

loop_
_geom_torsion_atom_site_label_1
_geom_torsion_atom_site_label_2
_geom_torsion_atom_site_label_3
_geom_torsion_atom_site_label_4
_geom_torsion
C21 P C11 N15 47.4(3)
C21 P C11 N12 -141.1(3)
N15 C11 N12 C13 -0.2(4)
P C11 N12 C13 -173.4(2)
N15 C11 N12 C121 -177.5(3)
P C11 N12 C121 9.3(5)
N12 C11 N15 C14 0.8(4)
P C11 N15 C14 173.2(3)
N12 C11 N15 C151 -173.9(3)
P C11 N15 C151 -1.4(5)
C11 N12 C13 C14 -0.5(4)
C121 N12 C13 C14 176.9(3)
C11 N12 C13 C16 178.3(4)
C121 N12 C13 C16 -4.4(6)
N12 C13 C14 N15 0.9(4)
C16 C13 C14 N15 -178.0(3)
N12 C13 C14 C19 178.4(3)
C16 C13 C14 C19 -0.4(5)
C11 N15 C14 C13 -1.0(4)
C151 N15 C14 C13 173.8(3)
C11 N15 C14 C19 -178.2(3)
C151 N15 C14 C19 -3.4(6)
N12 C13 C16 C17 -178.4(3)
C14 C13 C16 C17 0.2(5)
C13 C16 C17 C18 0.6(5)
C16 C17 C18 C19 -1.2(6)
C17 C18 C19 C14 0.9(5)
C13 C14 C19 C18 -0.1(5)
N15 C14 C19 C18 176.8(3)
C11 P C21 N25 39.3(3)
C11 P C21 N22 -147.8(3)
N25 C21 N22 C23 1.6(4)
P C21 N22 C23 -172.7(2)
N25 C21 N22 C221 -179.4(3)
P C21 N22 C221 6.3(5)
N22 C21 N25 C24 0.0(4)
P C21 N25 C24 173.7(2)
N22 C21 N25 C251 -171.3(3)
P C21 N25 C251 2.4(5)
C21 N22 C23 C24 -2.5(4)
C221 N22 C23 C24 178.4(3)
C21 N22 C23 C26 177.8(4)
C221 N22 C23 C26 -1.3(6)
N22 C23 C24 C29 -179.1(3)
C26 C23 C24 C29 0.7(6)
N22 C23 C24 N25 2.5(4)
C26 C23 C24 N25 -177.8(3)
C21 N25 C24 C29 -179.8(4)
C251 N25 C24 C29 -8.2(6)
C21 N25 C24 C23 -1.5(4)
C251 N25 C24 C23 170.1(3)
N22 C23 C26 C27 179.1(4)
C24 C23 C26 C27 -0.5(6)
C23 C26 C27 C28 -0.2(6)
C26 C27 C28 C29 0.9(6)
C23 C24 C29 C28 0.0(5)
N25 C24 C29 C28 178.1(4)
C27 C28 C29 C24 -0.8(6)
